data_4034967
loop_
_publ_author_name
'Arupula, Sanjeeva K.'
'Guin, Soumitra'
'Yadav, Anubha'
'Mobin, Shaikh M.'
'Samanta, Sampak'

_publ_section_title
;
 Stereoselective Synthesis of 3,3-Disubstituted Oxindoles and
 Spirooxindoles via Allylic Alkylation of Morita-Baylis-Hillman Carbonates
 of Isatins with Cyclic Sulfamidate Imines Catalyzed by DABCO.
;
_journal_issue 5
_journal_name_full 'The Journal of organic chemistry'
_journal_page_first 2660
_journal_page_last 2675
_journal_paper_doi 10.1021/acs.joc.7b03090
_journal_volume 83
_journal_year 2018
_chemical_formula_sum 'C29 H26 N2 O7 S'
_chemical_formula_weight 546.58
_space_group_crystal_system monoclinic
_space_group_IT_number 14
_space_group_name_Hall '-P 2ybc'
_space_group_name_H-M_alt 'P 1 21/c 1'
_atom_sites_solution_hydrogens geom
_audit_creation_method SHELXL-2014/7
_cell_angle_alpha 90
_cell_angle_beta 90.322(3)
_cell_angle_gamma 90
_cell_formula_units_Z 4
_cell_length_a 12.3588(5)
_cell_length_b 10.2111(4)
_cell_length_c 21.7330(9)
_cell_measurement_reflns_used 5997
_cell_measurement_temperature 293(2)
_cell_measurement_theta_max 25.4860
_cell_measurement_theta_min 3.4410
_cell_volume 2742.59(19)
_computing_cell_refinement 'CrysAlis RED, Oxford Diffraction Ltd.,'
_computing_data_collection 'CrysAlis CCD, Oxford Diffraction Ltd.,'
_computing_data_reduction 'CrysAlis RED, Oxford Diffraction Ltd.,'
_computing_molecular_graphics Ortep3
_computing_publication_material Shelx97
_computing_structure_refinement 'SHELXL-2014/7 (Sheldrick, 2014)'
_computing_structure_solution 'SHELXS-97 (Sheldrick, 1997)'
_diffrn_ambient_temperature 293(2)
_diffrn_detector_area_resol_mean 15.9948
_diffrn_measured_fraction_theta_full 0.998
_diffrn_measured_fraction_theta_max 0.904
_diffrn_measurement_device_type 'OXFORD DIFFRACTION SUPER NOVA'
_diffrn_measurement_method \w/q-scan
_diffrn_radiation_monochromator graphite
_diffrn_radiation_source 'Micro-Focus (Mo) X-ray Source'
_diffrn_radiation_type MoK\a
_diffrn_radiation_wavelength 0.71073
_diffrn_reflns_av_R_equivalents 0.0603
_diffrn_reflns_av_unetI/netI 0.0550
_diffrn_reflns_Laue_measured_fraction_full 0.998
_diffrn_reflns_Laue_measured_fraction_max 0.904
_diffrn_reflns_limit_h_max 16
_diffrn_reflns_limit_h_min -15
_diffrn_reflns_limit_k_max 12
_diffrn_reflns_limit_k_min -13
_diffrn_reflns_limit_l_max 28
_diffrn_reflns_limit_l_min -26
_diffrn_reflns_number 25106
_diffrn_reflns_point_group_measured_fraction_full 0.998
_diffrn_reflns_point_group_measured_fraction_max 0.904
_diffrn_reflns_theta_full 25.242
_diffrn_reflns_theta_max 28.849
_diffrn_reflns_theta_min 3.190
_exptl_absorpt_coefficient_mu 0.167
_exptl_absorpt_correction_T_max 1.00000
_exptl_absorpt_correction_T_min 0.91086
_exptl_absorpt_correction_type multi-scan
_exptl_absorpt_process_details
;
CrysAlisPro, Agilent Technologies,
Version 1.171.37.35 (release 13-08-2014 CrysAlis171 .NET)
(compiled Aug 13 2014,18:06:01)
Empirical absorption correction using spherical harmonics,
 implemented in SCALE3 ABSPACK scaling algorithm.
;
_exptl_crystal_colour colurless
_exptl_crystal_density_diffrn 1.324
_exptl_crystal_density_method 'not measured'
_exptl_crystal_description block
_exptl_crystal_F_000 1144
_exptl_crystal_size_max 0.230
_exptl_crystal_size_mid 0.180
_exptl_crystal_size_min 0.120
_refine_diff_density_max 0.340
_refine_diff_density_min -0.369
_refine_diff_density_rms 0.046
_refine_ls_extinction_method none
_refine_ls_goodness_of_fit_ref 1.029
_refine_ls_hydrogen_treatment constr
_refine_ls_matrix_type full
_refine_ls_number_parameters 352
_refine_ls_number_reflns 6504
_refine_ls_number_restraints 0
_refine_ls_restrained_S_all 1.029
_refine_ls_R_factor_all 0.1028
_refine_ls_R_factor_gt 0.0583
_refine_ls_shift/su_max 0.000
_refine_ls_shift/su_mean 0.000
_refine_ls_structure_factor_coef Fsqd
_refine_ls_weighting_details 'w=1/[\s^2^(Fo^2^)+(0.0586P)^2^+0.9487P] where P=(Fo^2^+2Fc^2^)/3'
_refine_ls_weighting_scheme calc
_refine_ls_wR_factor_gt 0.1336
_refine_ls_wR_factor_ref 0.1605
_reflns_Friedel_coverage 0.000
_reflns_number_gt 3970
_reflns_number_total 6504
_reflns_threshold_expression 'I > 2\s(I)'
_cod_data_source_file jo7b03090_si_002.cif
_cod_data_source_block shelx
_cod_original_cell_volume 2742.60(19)
_cod_original_sg_symbol_H-M 'P 21/c'
_cod_database_code 4034967
_shelx_shelxl_version_number 2014/7
_shelx_space_group_comment
;
The symmetry employed for this shelxl refinement is uniquely defined
by the following loop, which should always be used as a source of
symmetry information in preference to the above space-group names.
They are only intended as comments.
;
_shelx_estimated_absorpt_t_min 0.962
_shelx_estimated_absorpt_t_max 0.980

loop_
_space_group_symop_operation_xyz
'x, y, z'
'-x, y+1/2, -z+1/2'
'-x, -y, -z'
'x, -y-1/2, z-1/2'

loop_
_atom_site_label
_atom_site_type_symbol
_atom_site_fract_x
_atom_site_fract_y
_atom_site_fract_z
_atom_site_U_iso_or_equiv
_atom_site_adp_type
_atom_site_occupancy
_atom_site_site_symmetry_order
_atom_site_calc_flag
_atom_site_refinement_flags_posn
_atom_site_refinement_flags_adp
S1 S 0.16735(5) -0.09702(6) 0.52274(3) 0.04682(19) Uani 1 1 d . .
O1 O 0.13711(15) -0.00964(16) 0.57994(7) 0.0517(4) Uani 1 1 d . .
O2 O 0.10631(15) 0.38986(18) 0.62846(9) 0.0606(5) Uani 1 1 d . .
O3 O 0.01259(15) 0.1329(2) 0.67358(9) 0.0660(5) Uani 1 1 d . .
O4 O 0.09554(17) 0.1491(2) 0.76431(9) 0.0828(7) Uani 1 1 d . .
O5 O 0.25419(15) 0.58216(18) 0.35910(8) 0.0601(5) Uani 1 1 d . .
O6 O 0.25945(15) -0.17286(18) 0.53758(9) 0.0652(5) Uani 1 1 d . .
O7 O 0.07450(15) -0.1650(2) 0.50199(9) 0.0657(5) Uani 1 1 d . .
N1 N 0.19875(17) 0.0208(2) 0.47450(9) 0.0484(5) Uani 1 1 d . .
N2 N 0.28602(16) 0.41153(19) 0.60536(9) 0.0468(5) Uani 1 1 d . .
C1 C 0.18211(18) 0.1326(2) 0.49996(11) 0.0415(5) Uani 1 1 d . .
C2 C 0.14399(18) 0.1282(2) 0.56629(10) 0.0409(5) Uani 1 1 d . .
H2 H 0.0720 0.1679 0.5692 0.049 Uiso 1 1 calc R U
C3 C 0.22184(17) 0.1947(2) 0.61309(10) 0.0381(5) Uani 1 1 d . .
C4 C 0.33872(18) 0.1981(2) 0.59278(10) 0.0395(5) Uani 1 1 d . .
C5 C 0.41032(19) 0.1008(3) 0.57730(11) 0.0486(6) Uani 1 1 d . .
H5 H 0.3896 0.0134 0.5794 0.058 Uiso 1 1 calc R U
C6 C 0.5139(2) 0.1341(3) 0.55848(13) 0.0591(7) Uani 1 1 d . .
H6 H 0.5626 0.0688 0.5477 0.071 Uiso 1 1 calc R U
C7 C 0.5446(2) 0.2636(3) 0.55573(13) 0.0647(8) Uani 1 1 d . .
H7 H 0.6143 0.2843 0.5430 0.078 Uiso 1 1 calc R U
C8 C 0.4743(2) 0.3637(3) 0.57149(12) 0.0569(7) Uani 1 1 d . .
H8 H 0.4955 0.4510 0.5698 0.068 Uiso 1 1 calc R U
C9 C 0.37196(19) 0.3285(2) 0.58980(10) 0.0437(6) Uani 1 1 d . .
C10 C 0.1939(2) 0.3429(2) 0.61673(11) 0.0451(6) Uani 1 1 d . .
C12 C 0.2906(2) 0.5542(2) 0.60472(13) 0.0566(7) Uani 1 1 d . .
H12A H 0.2174 0.5884 0.6028 0.068 Uiso 1 1 calc R U
H12B H 0.3279 0.5825 0.5679 0.068 Uiso 1 1 calc R U
C13 C 0.3474(2) 0.6108(3) 0.66043(14) 0.0591(7) Uani 1 1 d . .
C14 C 0.4117(3) 0.7199(3) 0.65327(19) 0.0848(11) Uani 1 1 d . .
H14 H 0.4241 0.7546 0.6144 0.102 Uiso 1 1 calc R U
C15 C 0.4580(4) 0.7775(4) 0.7054(3) 0.1222(19) Uani 1 1 d . .
H15 H 0.5004 0.8521 0.7010 0.147 Uiso 1 1 calc R U
C16 C 0.4422(4) 0.7267(6) 0.7622(3) 0.135(3) Uani 1 1 d . .
H16 H 0.4741 0.7659 0.7964 0.162 Uiso 1 1 calc R U
C17 C 0.3797(4) 0.6183(6) 0.76902(19) 0.1179(18) Uani 1 1 d . .
H17 H 0.3691 0.5832 0.8080 0.141 Uiso 1 1 calc R U
C18 C 0.3316(3) 0.5596(4) 0.71809(16) 0.0866(11) Uani 1 1 d . .
H18 H 0.2886 0.4856 0.7231 0.104 Uiso 1 1 calc R U
C19 C 0.20610(19) 0.1376(2) 0.67779(11) 0.0437(6) Uani 1 1 d . .
C20 C 0.2852(2) 0.0856(3) 0.71023(13) 0.0678(8) Uani 1 1 d . .
H20A H 0.2715 0.0512 0.7490 0.081 Uiso 1 1 calc R U
H20B H 0.3549 0.0833 0.6944 0.081 Uiso 1 1 calc R U
C21 C 0.0939(2) 0.1411(3) 0.70361(12) 0.0526(6) Uani 1 1 d . .
C22 C -0.0088(3) 0.1505(4) 0.79548(17) 0.0947(12) Uani 1 1 d . .
H22A H -0.0645 0.1170 0.7681 0.114 Uiso 1 1 calc R U
H22B H -0.0056 0.0946 0.8315 0.114 Uiso 1 1 calc R U
C23 C -0.0343(4) 0.2803(5) 0.8132(3) 0.162(2) Uani 1 1 d . .
H23A H -0.1029 0.2812 0.8337 0.243 Uiso 1 1 calc R U
H23B H 0.0207 0.3127 0.8406 0.243 Uiso 1 1 calc R U
H23C H -0.0380 0.3350 0.7774 0.243 Uiso 1 1 calc R U
C24 C 0.20216(18) 0.2546(2) 0.46675(10) 0.0427(5) Uani 1 1 d . .
C25 C 0.2823(2) 0.2587(3) 0.42212(12) 0.0530(6) Uani 1 1 d . .
H25 H 0.3248 0.1851 0.4151 0.064 Uiso 1 1 calc R U
C26 C 0.2993(2) 0.3705(3) 0.38841(12) 0.0577(7) Uani 1 1 d . .
H26 H 0.3547 0.3731 0.3597 0.069 Uiso 1 1 calc R U
C27 C 0.2342(2) 0.4796(3) 0.39704(11) 0.0474(6) Uani 1 1 d . .
C28 C 0.1554(2) 0.4775(3) 0.44174(12) 0.0540(7) Uani 1 1 d . .
H28 H 0.1127 0.5510 0.4484 0.065 Uiso 1 1 calc R U
C29 C 0.1401(2) 0.3659(3) 0.47655(12) 0.0516(6) Uani 1 1 d . .
H29 H 0.0875 0.3653 0.5070 0.062 Uiso 1 1 calc R U
C30 C 0.1797(3) 0.6889(3) 0.35957(15) 0.0761(9) Uani 1 1 d . .
H30A H 0.2030 0.7545 0.3309 0.114 Uiso 1 1 calc R U
H30B H 0.1091 0.6581 0.3480 0.114 Uiso 1 1 calc R U
H30C H 0.1770 0.7259 0.4001 0.114 Uiso 1 1 calc R U

loop_
_atom_site_aniso_label
_atom_site_aniso_U_11
_atom_site_aniso_U_22
_atom_site_aniso_U_33
_atom_site_aniso_U_23
_atom_site_aniso_U_13
_atom_site_aniso_U_12
S1 0.0471(4) 0.0423(4) 0.0510(4) -0.0012(3) -0.0039(3) -0.0019(3)
O1 0.0679(12) 0.0421(10) 0.0450(10) 0.0012(8) 0.0066(8) -0.0091(8)
O2 0.0543(11) 0.0516(11) 0.0760(13) -0.0054(9) 0.0104(9) 0.0134(9)
O3 0.0474(11) 0.0897(16) 0.0611(12) 0.0042(10) 0.0083(9) 0.0036(10)
O4 0.0761(15) 0.124(2) 0.0481(12) -0.0049(12) 0.0183(10) 0.0040(13)
O5 0.0623(12) 0.0552(12) 0.0628(12) 0.0186(9) 0.0067(9) 0.0014(9)
O6 0.0571(12) 0.0521(12) 0.0864(14) 0.0108(10) -0.0020(10) 0.0107(9)
O7 0.0605(12) 0.0652(13) 0.0714(13) -0.0096(10) -0.0126(9) -0.0174(9)
N1 0.0546(13) 0.0478(13) 0.0428(11) -0.0003(9) -0.0008(9) 0.0022(9)
N2 0.0505(13) 0.0363(11) 0.0536(13) -0.0002(9) -0.0002(9) -0.0016(9)
C1 0.0357(12) 0.0464(14) 0.0424(13) -0.0001(11) -0.0016(9) 0.0023(10)
C2 0.0369(13) 0.0417(14) 0.0440(13) 0.0040(10) 0.0022(10) -0.0001(10)
C3 0.0372(12) 0.0374(12) 0.0397(12) 0.0009(10) 0.0018(9) 0.0010(9)
C4 0.0373(13) 0.0429(13) 0.0383(12) -0.0023(10) -0.0008(9) 0.0000(10)
C5 0.0414(14) 0.0519(16) 0.0526(15) -0.0083(12) -0.0017(11) 0.0014(11)
C6 0.0394(15) 0.075(2) 0.0626(18) -0.0159(14) 0.0016(12) 0.0068(13)
C7 0.0430(16) 0.090(2) 0.0610(18) -0.0111(16) 0.0085(13) -0.0124(15)
C8 0.0534(17) 0.0617(18) 0.0555(16) -0.0013(13) 0.0022(12) -0.0161(13)
C9 0.0442(14) 0.0479(15) 0.0391(13) -0.0008(10) -0.0005(10) -0.0036(11)
C10 0.0491(15) 0.0429(14) 0.0433(13) -0.0004(11) 0.0007(10) 0.0027(11)
C12 0.0689(18) 0.0369(14) 0.0638(17) 0.0018(12) -0.0113(13) -0.0018(12)
C13 0.0604(17) 0.0476(16) 0.0691(19) -0.0131(13) -0.0166(14) 0.0140(13)
C14 0.074(2) 0.057(2) 0.123(3) -0.0170(19) -0.036(2) 0.0010(16)
C15 0.100(3) 0.080(3) 0.186(5) -0.048(3) -0.072(3) 0.011(2)
C16 0.125(4) 0.129(5) 0.152(5) -0.085(4) -0.078(4) 0.062(3)
C17 0.132(4) 0.151(5) 0.071(3) -0.040(3) -0.028(2) 0.057(3)
C18 0.104(3) 0.092(3) 0.064(2) -0.0120(19) -0.0103(19) 0.016(2)
C19 0.0459(14) 0.0456(14) 0.0395(13) 0.0004(10) 0.0024(10) 0.0004(10)
C20 0.0600(18) 0.094(2) 0.0489(16) 0.0155(15) -0.0031(13) 0.0068(16)
C21 0.0592(17) 0.0516(16) 0.0472(15) 0.0040(12) 0.0115(13) 0.0034(12)
C22 0.091(3) 0.123(3) 0.071(2) 0.009(2) 0.0388(19) 0.006(2)
C23 0.148(5) 0.132(5) 0.206(6) -0.067(4) 0.065(4) 0.017(4)
C24 0.0423(13) 0.0471(14) 0.0386(12) 0.0037(10) -0.0014(10) 0.0042(10)
C25 0.0549(16) 0.0531(16) 0.0512(15) 0.0071(12) 0.0094(12) 0.0122(12)
C26 0.0541(16) 0.0671(19) 0.0522(16) 0.0121(13) 0.0145(12) 0.0076(13)
C27 0.0463(15) 0.0511(16) 0.0448(14) 0.0093(11) -0.0040(11) -0.0032(11)
C28 0.0527(16) 0.0512(16) 0.0581(16) 0.0099(13) 0.0063(12) 0.0104(12)
C29 0.0492(15) 0.0567(17) 0.0491(15) 0.0101(12) 0.0111(11) 0.0059(12)
C30 0.081(2) 0.060(2) 0.088(2) 0.0297(17) 0.0095(17) 0.0109(16)

loop_
_atom_type_symbol
_atom_type_description
_atom_type_scat_dispersion_real
_atom_type_scat_dispersion_imag
_atom_type_scat_source
C C 0.0033 0.0016 'International Tables Vol C Tables 4.2.6.8 and 6.1.1.4'
H H 0.0000 0.0000 'International Tables Vol C Tables 4.2.6.8 and 6.1.1.4'
N N 0.0061 0.0033 'International Tables Vol C Tables 4.2.6.8 and 6.1.1.4'
O O 0.0106 0.0060 'International Tables Vol C Tables 4.2.6.8 and 6.1.1.4'
S S 0.1246 0.1234 'International Tables Vol C Tables 4.2.6.8 and 6.1.1.4'

loop_
_geom_angle_atom_site_label_1
_geom_angle_atom_site_label_2
_geom_angle_atom_site_label_3
_geom_angle
O6 S1 O7 117.10(13)
O6 S1 O1 108.93(11)
O7 S1 O1 109.50(11)
O6 S1 N1 110.74(11)
O7 S1 N1 110.50(12)
O1 S1 N1 98.43(10)
C2 O1 S1 112.08(14)
C21 O4 C22 117.1(3)
C27 O5 C30 117.7(2)
C1 N1 S1 109.66(17)
C10 N2 C9 111.6(2)
C10 N2 C12 123.3(2)
C9 N2 C12 124.9(2)
N1 C1 C24 121.1(2)
N1 C1 C2 115.7(2)
C24 C1 C2 123.2(2)
O1 C2 C1 104.06(18)
O1 C2 C3 109.24(18)
C1 C2 C3 114.47(18)
O1 C2 H2 109.6
C1 C2 H2 109.6
C3 C2 H2 109.6
C4 C3 C19 113.68(18)
C4 C3 C2 114.06(18)
C19 C3 C2 110.64(18)
C4 C3 C10 101.86(18)
C19 C3 C10 107.09(18)
C2 C3 C10 108.80(18)
C5 C4 C9 119.3(2)
C5 C4 C3 132.3(2)
C9 C4 C3 108.5(2)
C4 C5 C6 119.4(3)
C4 C5 H5 120.3
C6 C5 H5 120.3
C7 C6 C5 120.2(3)
C7 C6 H6 119.9
C5 C6 H6 119.9
C6 C7 C8 121.6(3)
C6 C7 H7 119.2
C8 C7 H7 119.2
C9 C8 C7 117.2(3)
C9 C8 H8 121.4
C7 C8 H8 121.4
C8 C9 C4 122.3(2)
C8 C9 N2 127.6(2)
C4 C9 N2 110.0(2)
O2 C10 N2 125.7(2)
O2 C10 C3 126.5(2)
N2 C10 C3 107.81(19)
N2 C12 C13 113.1(2)
N2 C12 H12A 109.0
C13 C12 H12A 109.0
N2 C12 H12B 109.0
C13 C12 H12B 109.0
H12A C12 H12B 107.8
C18 C13 C14 119.8(3)
C18 C13 C12 121.2(3)
C14 C13 C12 119.0(3)
C13 C14 C15 118.9(4)
C13 C14 H14 120.6
C15 C14 H14 120.6
C16 C15 C14 121.2(5)
C16 C15 H15 119.4
C14 C15 H15 119.4
C15 C16 C17 119.7(4)
C15 C16 H16 120.1
C17 C16 H16 120.1
C16 C17 C18 120.4(5)
C16 C17 H17 119.8
C18 C17 H17 119.8
C13 C18 C17 120.0(4)
C13 C18 H18 120.0
C17 C18 H18 120.0
C20 C19 C21 119.7(2)
C20 C19 C3 123.2(2)
C21 C19 C3 117.1(2)
C19 C20 H20A 120.0
C19 C20 H20B 120.0
H20A C20 H20B 120.0
O3 C21 O4 123.8(2)
O3 C21 C19 124.7(2)
O4 C21 C19 111.5(2)
C23 C22 O4 109.5(4)
C23 C22 H22A 109.8
O4 C22 H22A 109.8
C23 C22 H22B 109.8
O4 C22 H22B 109.8
H22A C22 H22B 108.2
C22 C23 H23A 109.5
C22 C23 H23B 109.5
H23A C23 H23B 109.5
C22 C23 H23C 109.5
H23A C23 H23C 109.5
H23B C23 H23C 109.5
C29 C24 C25 118.6(2)
C29 C24 C1 121.8(2)
C25 C24 C1 119.6(2)
C26 C25 C24 120.6(2)
C26 C25 H25 119.7
C24 C25 H25 119.7
C25 C26 C27 120.3(2)
C25 C26 H26 119.8
C27 C26 H26 119.8
O5 C27 C28 124.9(2)
O5 C27 C26 115.4(2)
C28 C27 C26 119.6(2)
C27 C28 C29 119.9(2)
C27 C28 H28 120.1
C29 C28 H28 120.1
C28 C29 C24 120.9(2)
C28 C29 H29 119.5
C24 C29 H29 119.5
O5 C30 H30A 109.5
O5 C30 H30B 109.5
H30A C30 H30B 109.5
O5 C30 H30C 109.5
H30A C30 H30C 109.5
H30B C30 H30C 109.5

loop_
_geom_bond_atom_site_label_1
_geom_bond_atom_site_label_2
_geom_bond_distance
S1 O6 1.4125(18)
S1 O7 1.4128(18)
S1 O1 1.5769(18)
S1 N1 1.644(2)
O1 C2 1.441(3)
O2 C10 1.213(3)
O3 C21 1.199(3)
O4 C21 1.322(3)
O4 C22 1.459(4)
O5 C27 1.356(3)
O5 C30 1.426(3)
N1 C1 1.286(3)
N2 C10 1.360(3)
N2 C9 1.402(3)
N2 C12 1.457(3)
C1 C24 1.462(3)
C1 C2 1.520(3)
C2 C3 1.553(3)
C2 H2 0.9800
C3 C4 1.513(3)
C3 C19 1.536(3)
C3 C10 1.554(3)
C4 C5 1.373(3)
C4 C9 1.395(3)
C5 C6 1.388(4)
C5 H5 0.9300
C6 C7 1.377(4)
C6 H6 0.9300
C7 C8 1.386(4)
C7 H7 0.9300
C8 C9 1.376(3)
C8 H8 0.9300
C12 C13 1.511(4)
C12 H12A 0.9700
C12 H12B 0.9700
C13 C18 1.373(4)
C13 C14 1.378(4)
C14 C15 1.395(5)
C14 H14 0.9300
C15 C16 1.355(7)
C15 H15 0.9300
C16 C17 1.358(7)
C16 H16 0.9300
C17 C18 1.390(5)
C17 H17 0.9300
C18 H18 0.9300
C19 C20 1.314(4)
C19 C21 1.499(4)
C20 H20A 0.9300
C20 H20B 0.9300
C22 C23 1.417(6)
C22 H22A 0.9700
C22 H22B 0.9700
C23 H23A 0.9600
C23 H23B 0.9600
C23 H23C 0.9600
C24 C29 1.388(3)
C24 C25 1.391(3)
C25 C26 1.373(4)
C25 H25 0.9300
C26 C27 1.388(4)
C26 H26 0.9300
C27 C28 1.379(3)
C28 C29 1.382(3)
C28 H28 0.9300
C29 H29 0.9300
C30 H30A 0.9600
C30 H30B 0.9600
C30 H30C 0.9600

loop_
_geom_torsion_atom_site_label_1
_geom_torsion_atom_site_label_2
_geom_torsion_atom_site_label_3
_geom_torsion_atom_site_label_4
_geom_torsion
O6 S1 O1 C2 118.05(16)
O7 S1 O1 C2 -112.72(16)
N1 S1 O1 C2 2.63(16)
O6 S1 N1 C1 -117.01(18)
O7 S1 N1 C1 111.55(18)
O1 S1 N1 C1 -3.01(18)
S1 N1 C1 C24 -179.18(17)
S1 N1 C1 C2 2.5(3)
S1 O1 C2 C1 -1.5(2)
S1 O1 C2 C3 -124.17(16)
N1 C1 C2 O1 -0.7(3)
C24 C1 C2 O1 -179.01(19)
N1 C1 C2 C3 118.5(2)
C24 C1 C2 C3 -59.9(3)
O1 C2 C3 C4 90.3(2)
C1 C2 C3 C4 -25.9(3)
O1 C2 C3 C19 -39.3(2)
C1 C2 C3 C19 -155.52(19)
O1 C2 C3 C10 -156.71(18)
C1 C2 C3 C10 87.1(2)
C19 C3 C4 C5 69.7(3)
C2 C3 C4 C5 -58.5(3)
C10 C3 C4 C5 -175.5(2)
C19 C3 C4 C9 -111.4(2)
C2 C3 C4 C9 120.5(2)
C10 C3 C4 C9 3.5(2)
C9 C4 C5 C6 -0.6(3)
C3 C4 C5 C6 178.3(2)
C4 C5 C6 C7 0.4(4)
C5 C6 C7 C8 0.1(4)
C6 C7 C8 C9 -0.3(4)
C7 C8 C9 C4 0.1(4)
C7 C8 C9 N2 -177.1(2)
C5 C4 C9 C8 0.4(4)
C3 C4 C9 C8 -178.8(2)
C5 C4 C9 N2 178.0(2)
C3 C4 C9 N2 -1.1(3)
C10 N2 C9 C8 175.3(2)
C12 N2 C9 C8 0.0(4)
C10 N2 C9 C4 -2.2(3)
C12 N2 C9 C4 -177.4(2)
C9 N2 C10 O2 -176.5(2)
C12 N2 C10 O2 -1.2(4)
C9 N2 C10 C3 4.5(3)
C12 N2 C10 C3 179.8(2)
C4 C3 C10 O2 176.2(2)
C19 C3 C10 O2 -64.2(3)
C2 C3 C10 O2 55.5(3)
C4 C3 C10 N2 -4.8(2)
C19 C3 C10 N2 114.9(2)
C2 C3 C10 N2 -125.5(2)
C10 N2 C12 C13 106.8(3)
C9 N2 C12 C13 -78.6(3)
N2 C12 C13 C18 -40.6(4)
N2 C12 C13 C14 142.8(3)
C18 C13 C14 C15 -1.1(5)
C12 C13 C14 C15 175.5(3)
C13 C14 C15 C16 1.2(6)
C14 C15 C16 C17 -0.5(7)
C15 C16 C17 C18 -0.2(7)
C14 C13 C18 C17 0.4(5)
C12 C13 C18 C17 -176.1(3)
C16 C17 C18 C13 0.3(6)
C4 C3 C19 C20 -5.8(4)
C2 C3 C19 C20 124.0(3)
C10 C3 C19 C20 -117.5(3)
C4 C3 C19 C21 175.0(2)
C2 C3 C19 C21 -55.1(3)
C10 C3 C19 C21 63.3(3)
C22 O4 C21 O3 -1.2(4)
C22 O4 C21 C19 -178.7(3)
C20 C19 C21 O3 -147.3(3)
C3 C19 C21 O3 31.9(4)
C20 C19 C21 O4 30.2(4)
C3 C19 C21 O4 -150.7(2)
C21 O4 C22 C23 -102.1(4)
N1 C1 C24 C29 147.0(2)
C2 C1 C24 C29 -34.7(3)
N1 C1 C24 C25 -30.1(3)
C2 C1 C24 C25 148.1(2)
C29 C24 C25 C26 -0.2(4)
C1 C24 C25 C26 177.0(2)
C24 C25 C26 C27 -2.1(4)
C30 O5 C27 C28 -8.8(4)
C30 O5 C27 C26 170.8(3)
C25 C26 C27 O5 -176.6(2)
C25 C26 C27 C28 3.0(4)
O5 C27 C28 C29 178.0(2)
C26 C27 C28 C29 -1.6(4)
C27 C28 C29 C24 -0.8(4)
C25 C24 C29 C28 1.7(4)
C1 C24 C29 C28 -175.5(2)
